data_7022572
loop_
_publ_author_name
'Willcocks, Alexander M.'
'Pugh, Thomas'
'Hamilton, Jeff A.'
'Johnson, Andrew L.'
'Richards, Stephen P.'
'Kingsley, Andrew J.'

_publ_section_title
;
 CVD of pure copper films from novel iso-ureate complexes.
;
_journal_issue 15
_journal_name_full 'Dalton transactions (Cambridge, England : 2003)'
_journal_page_first 5554
_journal_page_last 5565
_journal_paper_doi 10.1039/c3dt00104k
_journal_volume 42
_journal_year 2013
_chemical_formula_sum 'C22 H46 Cu2 N4 O2'
_chemical_formula_weight 525.71
_chemical_name_systematic
;
?
;
_space_group_IT_number 61
_symmetry_cell_setting orthorhombic
_symmetry_space_group_name_Hall '-P 2bc 2ac'
_symmetry_space_group_name_H-M 'P c a b'
_atom_sites_solution_hydrogens geom
_atom_sites_solution_primary direct
_atom_sites_solution_secondary difmap
_audit_creation_method SHELXL-97
_cell_angle_alpha 90.00
_cell_angle_beta 90.00
_cell_angle_gamma 90.00
_cell_formula_units_Z 4
_cell_length_a 11.0610(2)
_cell_length_b 12.9330(2)
_cell_length_c 18.2690(2)
_cell_measurement_reflns_used 3244
_cell_measurement_temperature 150(2)
_cell_measurement_theta_max 28.28
_cell_measurement_theta_min 3.65
_cell_volume 2613.42(7)
_computing_cell_refinement 'HKL Scalepack (Otwinowski & Minor 1997)'
_computing_data_collection 'Kappa CCD'
_computing_data_reduction 'Denzo and Scalepak (Otwinowski & Minor, 1997)'
_computing_molecular_graphics 'ORTEP 3 for Windows (Farrugia, 1997)'
_computing_publication_material 'SHELXL-97 (Sheldrick, 1997)'
_computing_structure_refinement 'SHELXL-97 (Sheldrick, 1997)'
_computing_structure_solution 'SHELXS-86 (Sheldrick, 1986)'
_diffrn_ambient_temperature 150(2)
_diffrn_measured_fraction_theta_full 0.998
_diffrn_measured_fraction_theta_max 0.998
_diffrn_measurement_device_type 'Bruker Kappa CCD Diffractometer'
_diffrn_measurement_method 'omega and phi scans'
_diffrn_radiation_monochromator graphite
_diffrn_radiation_source 'fine-focus sealed tube'
_diffrn_radiation_type MoK\a
_diffrn_radiation_wavelength 0.71073
_diffrn_reflns_av_R_equivalents 0.0528
_diffrn_reflns_av_sigmaI/netI 0.0245
_diffrn_reflns_limit_h_max 14
_diffrn_reflns_limit_h_min -14
_diffrn_reflns_limit_k_max 16
_diffrn_reflns_limit_k_min -17
_diffrn_reflns_limit_l_max 23
_diffrn_reflns_limit_l_min -24
_diffrn_reflns_number 40255
_diffrn_reflns_theta_full 28.28
_diffrn_reflns_theta_max 28.28
_diffrn_reflns_theta_min 3.65
_diffrn_standards_decay_% 0
_diffrn_standards_interval_count 0
_diffrn_standards_interval_time 0
_diffrn_standards_number 0
_exptl_absorpt_coefficient_mu 1.651
_exptl_absorpt_correction_T_max 0.8140
_exptl_absorpt_correction_T_min 0.7337
_exptl_absorpt_correction_type multi-scan
_exptl_absorpt_process_details 'SORTAV (Blessing, 1995)'
_exptl_crystal_colour Colourless
_exptl_crystal_density_diffrn 1.336
_exptl_crystal_density_method 'not measured'
_exptl_crystal_description Block
_exptl_crystal_F_000 1120
_exptl_crystal_size_max 0.20
_exptl_crystal_size_mid 0.15
_exptl_crystal_size_min 0.13
_refine_diff_density_max 0.459
_refine_diff_density_min -0.471
_refine_diff_density_rms 0.095
_refine_ls_extinction_coef 0.0021(5)
_refine_ls_extinction_expression Fc^*^=kFc[1+0.001xFc^2^\l^3^/sin(2\q)]^-1/4^
_refine_ls_extinction_method SHELXL
_refine_ls_goodness_of_fit_ref 1.076
_refine_ls_hydrogen_treatment constr
_refine_ls_matrix_type full
_refine_ls_number_parameters 144
_refine_ls_number_reflns 3244
_refine_ls_number_restraints 0
_refine_ls_restrained_S_all 1.076
_refine_ls_R_factor_all 0.0380
_refine_ls_R_factor_gt 0.0266
_refine_ls_shift/su_max 0.001
_refine_ls_shift/su_mean 0.000
_refine_ls_structure_factor_coef Fsqd
_refine_ls_weighting_details 'calc w=1/[\s^2^(Fo^2^)+(0.0342P)^2^+0.8296P] where P=(Fo^2^+2Fc^2^)/3'
_refine_ls_weighting_scheme calc
_refine_ls_wR_factor_gt 0.0635
_refine_ls_wR_factor_ref 0.0687
_reflns_number_gt 2684
_reflns_number_total 3244
_reflns_threshold_expression >2sigma(I)
_cod_data_source_file c3dt00104k.txt
_cod_data_source_block 4
_cod_depositor_comments
;
The following automatic conversions were performed:

'_symmetry_cell_setting' value 'Orthorhombic' changed to
'orthorhombic' according to
/home/saulius/struct/CIF-dictionaries/cif_core.dic dictionary named
'cif_core.dic' version 2.4.2 from
2011-04-26.

'_exptl_absorpt_correction_type' value 'Multi-scan'
changed to 'multi-scan' according to
/home/saulius/struct/CIF-dictionaries/cif_core.dic dictionary named
'cif_core.dic' version 2.4.2 from
2011-04-26.

'_refine_ls_hydrogen_treatment' value 'Constr' changed
to 'constr' according to
/home/saulius/struct/CIF-dictionaries/cif_core.dic dictionary named
'cif_core.dic' version 2.4.2 from 2011-04-26.

Automatic conversion script
Id: cif_fix_values 1891 2012-01-12 08:04:46Z andrius 
;
_cod_original_cell_volume 2613.42(6)
_cod_original_sg_symbol_H-M Pcab
_cod_database_code 7022572

loop_
_symmetry_equiv_pos_as_xyz
'x, y, z'
'-x, -y+1/2, z+1/2'
'x+1/2, -y, -z+1/2'
'-x+1/2, y+1/2, -z'
'-x, -y, -z'
'x, y-1/2, -z-1/2'
'-x-1/2, y, z-1/2'
'x-1/2, -y-1/2, z'

loop_
_atom_site_label
_atom_site_type_symbol
_atom_site_fract_x
_atom_site_fract_y
_atom_site_fract_z
_atom_site_U_iso_or_equiv
_atom_site_adp_type
_atom_site_occupancy
_atom_site_symmetry_multiplicity
_atom_site_calc_flag
_atom_site_refinement_flags
Cu1 Cu 1.013473(17) 0.036811(13) -0.060512(9) 0.01999(8) Uani 1 1 d .
N1 N 0.91456(11) 0.14691(9) -0.03022(6) 0.0200(3) Uani 1 1 d .
N2 N 0.88988(11) 0.07737(9) 0.08559(6) 0.0201(3) Uani 1 1 d .
O1 O 0.79088(9) 0.23091(7) 0.05453(5) 0.0193(2) Uani 1 1 d .
C1 C 0.86919(12) 0.15156(10) 0.03676(8) 0.0181(3) Uani 1 1 d .
C2 C 0.88536(14) 0.22519(12) -0.08577(8) 0.0235(3) Uani 1 1 d .
H2 H 0.8298 0.2777 -0.0638 0.028 Uiso 1 1 calc R
C3 C 0.82223(17) 0.17382(14) -0.15042(9) 0.0360(4) Uani 1 1 d .
H3A H 0.8760 0.1219 -0.1721 0.054 Uiso 1 1 calc R
H3B H 0.8023 0.2262 -0.1872 0.054 Uiso 1 1 calc R
H3C H 0.7479 0.1403 -0.1335 0.054 Uiso 1 1 calc R
C4 C 1.00074(16) 0.27877(14) -0.11062(11) 0.0368(4) Uani 1 1 d .
H4A H 1.0427 0.3076 -0.0680 0.055 Uiso 1 1 calc R
H4B H 0.9805 0.3346 -0.1447 0.055 Uiso 1 1 calc R
H4C H 1.0534 0.2286 -0.1351 0.055 Uiso 1 1 calc R
C5 C 0.82567(13) 0.07566(12) 0.15609(8) 0.0210(3) Uani 1 1 d .
H5 H 0.7935 0.1464 0.1665 0.025 Uiso 1 1 calc R
C6 C 0.91292(16) 0.04519(13) 0.21675(8) 0.0290(4) Uani 1 1 d .
H6A H 0.8716 0.0492 0.2641 0.043 Uiso 1 1 calc R
H6B H 0.9822 0.0924 0.2167 0.043 Uiso 1 1 calc R
H6C H 0.9412 -0.0257 0.2086 0.043 Uiso 1 1 calc R
C7 C 0.72014(15) -0.00040(14) 0.15290(9) 0.0306(4) Uani 1 1 d .
H7A H 0.6641 0.0205 0.1141 0.046 Uiso 1 1 calc R
H7B H 0.6777 -0.0005 0.2000 0.046 Uiso 1 1 calc R
H7C H 0.7509 -0.0700 0.1426 0.046 Uiso 1 1 calc R
C8 C 0.83175(14) 0.32617(11) 0.09257(8) 0.0222(3) Uani 1 1 d .
C9 C 0.95294(15) 0.31136(13) 0.13022(11) 0.0338(4) Uani 1 1 d .
H9A H 0.9453 0.2582 0.1682 0.051 Uiso 1 1 calc R
H9B H 0.9783 0.3767 0.1526 0.051 Uiso 1 1 calc R
H9C H 1.0134 0.2896 0.0941 0.051 Uiso 1 1 calc R
C10 C 0.83961(18) 0.41389(12) 0.03734(10) 0.0351(4) Uani 1 1 d .
H10A H 0.9074 0.4014 0.0040 0.053 Uiso 1 1 calc R
H10B H 0.8523 0.4794 0.0632 0.053 Uiso 1 1 calc R
H10C H 0.7642 0.4174 0.0093 0.053 Uiso 1 1 calc R
C11 C 0.73079(15) 0.35044(12) 0.14616(9) 0.0303(4) Uani 1 1 d .
H11A H 0.6544 0.3575 0.1195 0.045 Uiso 1 1 calc R
H11B H 0.7489 0.4152 0.1717 0.045 Uiso 1 1 calc R
H11C H 0.7239 0.2942 0.1819 0.045 Uiso 1 1 calc R

loop_
_atom_site_aniso_label
_atom_site_aniso_U_11
_atom_site_aniso_U_22
_atom_site_aniso_U_33
_atom_site_aniso_U_23
_atom_site_aniso_U_13
_atom_site_aniso_U_12
Cu1 0.02656(12) 0.01777(11) 0.01564(12) 0.00171(6) 0.00483(7) 0.00635(7)
N1 0.0249(6) 0.0181(6) 0.0171(6) 0.0025(5) 0.0033(5) 0.0048(5)
N2 0.0256(6) 0.0188(6) 0.0160(6) 0.0009(5) 0.0045(5) 0.0042(5)
O1 0.0195(5) 0.0165(5) 0.0219(5) -0.0040(4) 0.0011(4) 0.0029(4)
C1 0.0171(6) 0.0160(6) 0.0211(7) -0.0022(5) 0.0005(5) 0.0003(5)
C2 0.0286(8) 0.0214(7) 0.0205(7) 0.0049(6) 0.0040(6) 0.0070(6)
C3 0.0448(10) 0.0382(10) 0.0250(8) -0.0006(7) -0.0056(7) 0.0139(8)
C4 0.0423(10) 0.0273(9) 0.0408(10) 0.0114(8) 0.0151(8) 0.0037(7)
C5 0.0254(7) 0.0204(7) 0.0171(7) 0.0000(5) 0.0060(6) 0.0020(6)
C6 0.0313(9) 0.0375(9) 0.0181(7) 0.0020(6) 0.0031(6) 0.0015(7)
C7 0.0283(9) 0.0350(9) 0.0284(8) -0.0011(7) 0.0065(7) -0.0040(7)
C8 0.0253(7) 0.0170(7) 0.0245(7) -0.0049(6) 0.0012(6) 0.0017(5)
C9 0.0272(8) 0.0263(8) 0.0479(10) -0.0080(8) -0.0062(8) -0.0014(7)
C10 0.0510(11) 0.0180(8) 0.0362(9) -0.0005(7) 0.0081(8) 0.0020(7)
C11 0.0331(9) 0.0245(8) 0.0332(9) -0.0094(7) 0.0078(7) 0.0016(6)

loop_
_atom_type_symbol
_atom_type_description
_atom_type_scat_dispersion_real
_atom_type_scat_dispersion_imag
_atom_type_scat_source
C C 0.0033 0.0016 'International Tables Vol C Tables 4.2.6.8 and 6.1.1.4'
H H 0.0000 0.0000 'International Tables Vol C Tables 4.2.6.8 and 6.1.1.4'
N N 0.0061 0.0033 'International Tables Vol C Tables 4.2.6.8 and 6.1.1.4'
O O 0.0106 0.0060 'International Tables Vol C Tables 4.2.6.8 and 6.1.1.4'
Cu Cu 0.3201 1.2651 'International Tables Vol C Tables 4.2.6.8 and 6.1.1.4'

loop_
_geom_angle_atom_site_label_1
_geom_angle_atom_site_label_2
_geom_angle_atom_site_label_3
_geom_angle
_geom_angle_site_symmetry_1
_geom_angle_site_symmetry_3
N1 Cu1 N2 176.59(5) . 5_755
N1 Cu1 Cu1 87.56(4) . 5_755
N2 Cu1 Cu1 89.06(4) 5_755 5_755
C1 N1 C2 121.58(12) . .
C1 N1 Cu1 121.83(10) . .
C2 N1 Cu1 116.53(9) . .
C1 N2 C5 121.00(12) . .
C1 N2 Cu1 120.08(10) . 5_755
C5 N2 Cu1 118.43(9) . 5_755
C1 O1 C8 122.37(11) . .
N1 C1 N2 121.46(13) . .
N1 C1 O1 119.24(12) . .
N2 C1 O1 119.10(12) . .
N1 C2 C4 109.60(13) . .
N1 C2 C3 109.60(13) . .
C4 C2 C3 110.58(14) . .
N2 C5 C6 109.60(12) . .
N2 C5 C7 110.19(12) . .
C6 C5 C7 110.23(13) . .
O1 C8 C11 104.44(12) . .
O1 C8 C9 112.09(12) . .
C11 C8 C9 112.54(13) . .
O1 C8 C10 109.01(12) . .
C11 C8 C10 108.41(13) . .
C9 C8 C10 110.13(14) . .

loop_
_geom_bond_atom_site_label_1
_geom_bond_atom_site_label_2
_geom_bond_distance
_geom_bond_site_symmetry_2
Cu1 N1 1.8791(12) .
Cu1 N2 1.8798(12) 5_755
Cu1 Cu1 2.4257(3) 5_755
N1 C1 1.3240(18) .
N1 C2 1.4695(18) .
N2 C1 1.3299(19) .
N2 C5 1.4711(17) .
N2 Cu1 1.8797(12) 5_755
O1 C1 1.3816(16) .
O1 C8 1.4850(16) .
C2 C4 1.521(2) .
C2 C3 1.524(2) .
C5 C6 1.521(2) .
C5 C7 1.528(2) .
C8 C11 1.518(2) .
C8 C9 1.519(2) .
C8 C10 1.521(2) .
